data_2107327
loop_
_publ_author_name
'Potel, M.'
'Chevrel, R.'
'Sergent, M.'

_publ_section_title
;
 Structure de Tl2 Mo9 S11 : Clusters Mo12 et Mo6 isoles
;
_journal_name_full 'Acta Crystallographica B (24,1968-38,1982)'
_journal_page_first 1319
_journal_page_last 1322
_journal_volume 36
_journal_year 1980
_chemical_formula_sum 'Mo9 S11 Tl2'
_chemical_name_systematic 'Mo9 Tl2 S11'
_space_group_IT_number 148
_symmetry_space_group_name_Hall '-R 3'
_symmetry_space_group_name_H-M 'R -3 :H'
_cell_angle_alpha 90
_cell_angle_beta 90
_cell_angle_gamma 120
_cell_formula_units_Z 6
_cell_length_a 9.304
_cell_length_b 9.304
_cell_length_c 35.366
_cell_volume 2651.282
_citation_journal_id_ASTM ACBCAR
_cod_data_source_file Potel_ACBCAR_1980_455.cif
_cod_data_source_block Mo9S11Tl2
_cod_database_code 2107327

loop_
_symmetry_equiv_pos_as_xyz
x,y,z
-y,x-y,z
-x+y,-x,z
-x,-y,-z
y,-x+y,-z
x-y,x,-z
x+2/3,y+1/3,z+1/3
-y+2/3,x-y+1/3,z+1/3
-x+y+2/3,-x+1/3,z+1/3
-x+2/3,-y+1/3,-z+1/3
y+2/3,-x+y+1/3,-z+1/3
x-y+2/3,x+1/3,-z+1/3
x+1/3,y+2/3,z+2/3
-y+1/3,x-y+2/3,z+2/3
-x+y+1/3,-x+2/3,z+2/3
-x+1/3,-y+2/3,-z+2/3
y+1/3,-x+y+2/3,-z+2/3
x-y+1/3,x+2/3,-z+2/3

loop_
_atom_site_label
_atom_site_type_symbol
_atom_site_fract_x
_atom_site_fract_y
_atom_site_fract_z
_atom_site_occupancy
_atom_site_U_iso_or_equiv
Tl1 Tl 0 0 0.3315 1 0.0
S5 S 0.6384 0.015 0.4223 1 0.0
Mo2 Mo 0.8241 0.3192 0.4286 1 0.0
S4 S 0.7129 0.0324 0.5265 1 0.0
Mo3 Mo 0.5054 0.3439 0.364 1 0.0
S1 S 0 0 0.1474 1 0.0
S3 S 0.6858 0.6503 0.3657 1 0.0
Tl2 Tl 0 0 0.2305 1 0.0
Mo1 Mo 0.8409 0.0149 0.4674 1 0.0
S2 S 0 0 0.415 1 0.0
